data_4033426
loop_
_publ_author_name
'Abdelraheem, Eman M. M.'
'Khaksar, Samad'
'Kurpiewska, Katarzyna'
'Kalinowska-T\/lu\'scik, Justyna'
'Shaabani, Shabnam'
'D\"omling, Alexander'

_publ_section_title
;
 Two-Step Macrocycle Synthesis by Classical Ugi Reaction.
;
_journal_issue 3
_journal_name_full 'The Journal of organic chemistry'
_journal_page_first 1441
_journal_page_last 1447
_journal_paper_doi 10.1021/acs.joc.7b02984
_journal_volume 83
_journal_year 2018
_chemical_formula_moiety 'C17 H23 N3 O3 S, C H4 O'
_chemical_formula_sum 'C18 H27 N3 O4 S'
_chemical_formula_weight 381.49
_space_group_IT_number 4
_space_group_name_Hall 'P 2yb'
_space_group_name_H-M_alt 'P 1 21 1'
_symmetry_cell_setting monoclinic
_symmetry_space_group_name_Hall 'P 2yb'
_symmetry_space_group_name_H-M 'P 1 21 1'
_atom_sites_solution_hydrogens geom
_atom_sites_solution_primary direct
_atom_sites_solution_secondary difmap
_audit_creation_date 2017-09-29T13:17:20-00:00
_audit_creation_method 'WinGX routine CIF_UPDATE'
_cell_angle_alpha 90.0
_cell_angle_beta 105.370(7)
_cell_angle_gamma 90.0
_cell_formula_units_Z 2
_cell_length_a 4.8449(3)
_cell_length_b 23.9147(13)
_cell_length_c 8.5862(6)
_cell_measurement_reflns_used 1396
_cell_measurement_temperature 129.95(10)
_cell_measurement_theta_max 76.5639
_cell_measurement_theta_min 3.6935
_cell_volume 959.25(11)
_computing_cell_refinement
;
        CrysAlisPro, Agilent Technologies,
        Version 1.171.36.20 (release 27-06-2012 CrysAlis171 .NET)
        (compiled Jul 11 2012,15:38:31)
;
_computing_data_collection
;
        CrysAlisPro, Agilent Technologies,
        Version 1.171.36.20 (release 27-06-2012 CrysAlis171 .NET)
        (compiled Jul 11 2012,15:38:31)
;
_computing_data_reduction
;
        CrysAlisPro, Agilent Technologies,
        Version 1.171.36.20 (release 27-06-2012 CrysAlis171 .NET)
        (compiled Jul 11 2012,15:38:31)
;
_computing_structure_refinement 'SHELXL-2014/6 (Sheldrick, 2014)'
_diffrn_ambient_temperature 129.95(10)
_diffrn_detector_area_resol_mean 10.3756
_diffrn_measured_fraction_theta_full 0.9984
_diffrn_measured_fraction_theta_max 0.935
_diffrn_measurement_device_type 'SuperNova, Dual, Cu at zero, Atlas'
_diffrn_radiation_monochromator mirror
_diffrn_radiation_source 'SuperNova (Cu) X-ray Source'
_diffrn_radiation_type 'Cu K\a'
_diffrn_radiation_wavelength 1.5418
_diffrn_reflns_av_R_equivalents 0.0575
_diffrn_reflns_av_sigmaI/netI 0.0806
_diffrn_reflns_limit_h_max 5
_diffrn_reflns_limit_h_min -6
_diffrn_reflns_limit_k_max 29
_diffrn_reflns_limit_k_min -26
_diffrn_reflns_limit_l_max 10
_diffrn_reflns_limit_l_min -10
_diffrn_reflns_number 3718
_diffrn_reflns_theta_full 76.76
_diffrn_reflns_theta_max 76.76
_diffrn_reflns_theta_min 3.7
_exptl_absorpt_coefficient_mu 1.739
_exptl_absorpt_correction_T_max 1.00000
_exptl_absorpt_correction_T_min 0.46105
_exptl_absorpt_correction_type multi-scan
_exptl_absorpt_process_details
;
CrysAlisPro, Agilent Technologies,
Version 1.171.36.20 (release 27-06-2012 CrysAlis171 .NET)
(compiled Jul 11 2012,15:38:31)
Empirical absorption correction using spherical harmonics,
 implemented in SCALE3 ABSPACK scaling algorithm.
;
_exptl_crystal_colour white
_exptl_crystal_density_diffrn 1.317
_exptl_crystal_density_method 'not measured'
_exptl_crystal_description block
_exptl_crystal_F_000 406
_exptl_crystal_size_max 0.3
_exptl_crystal_size_mid 0.3
_exptl_crystal_size_min 0.2
_refine_diff_density_max 0.487
_refine_diff_density_min -0.558
_refine_diff_density_rms 0.083
_refine_ls_abs_structure_details 'Flack H D (1983), Acta Cryst. A39, 876-881'
_refine_ls_abs_structure_Flack 0.01(3)
_refine_ls_extinction_expression Fc^*^=kFc[1+0.001xFc^2^\l^3^/sin(2\q)]^-1/4^
_refine_ls_extinction_method SHELXL
_refine_ls_goodness_of_fit_ref 1.043
_refine_ls_hydrogen_treatment mixed
_refine_ls_matrix_type full
_refine_ls_number_parameters 243
_refine_ls_number_reflns 2535
_refine_ls_number_restraints 1
_refine_ls_restrained_S_all 1.043
_refine_ls_R_factor_all 0.0717
_refine_ls_R_factor_gt 0.0598
_refine_ls_shift/su_max 0
_refine_ls_shift/su_mean 0
_refine_ls_structure_factor_coef Fsqd
_refine_ls_weighting_scheme calc
_refine_ls_wR_factor_gt 0.148
_refine_ls_wR_factor_ref 0.1629
_reflns_number_gt 2176
_reflns_number_total 2535
_reflns_threshold_expression >2sigma(I)
_cod_data_source_file jo7b02984_si_004.cif
_cod_data_source_block sam88_1
_cod_depositor_comments
;
The following automatic conversions were performed:
data name '__computing_data_collection' replaced with
'_computing_data_collection'.

Automatic conversion script
Id: cif_correct_tags 4968 2017-02-21 14:55:21Z antanas 

 Adding full bibliography for 4033426--4033428.cif.

The following automatic conversions were performed:

data name '_atom_type_dispersion_real' was replaced with
'_atom_type_scat_dispersion_real' as specified in the replacement
file 'data/replacement-values/replacement_tags.lst'.

Automatic conversion script
Id: cif_correct_tags 9268 2022-04-12 08:56:07Z antanas 
;
_cod_original_sg_symbol_H-M 'P 21'
_cod_database_code 4033426
_cell_oxdiff_length_a 4.8490(7)
_cell_oxdiff_length_b 23.8924(17)
_cell_oxdiff_length_c 8.5887(9)
_cell_oxdiff_angle_alpha 90.033(7)
_cell_oxdiff_angle_beta 105.415(11)
_cell_oxdiff_angle_gamma 90.026(8)
_cell_oxdiff_volume 959.25(18)
_cell_oxdiff_measurement_reflns_used 1388

loop_
_symmetry_equiv_pos_as_xyz
'x, y, z'
'-x, y+1/2, -z'

loop_
_atom_site_label
_atom_site_type_symbol
_atom_site_fract_x
_atom_site_fract_y
_atom_site_fract_z
_atom_site_U_iso_or_equiv
_atom_site_adp_type
_atom_site_occupancy
_atom_site_calc_flag
_atom_site_refinement_flags
_atom_site_disorder_assembly
_atom_site_disorder_group
S13 S 0.2810(3) 0.54524(5) 0.96168(12) 0.0281(3) Uani 1 d . . .
O17 O 0.2194(8) 0.66811(15) 1.3514(4) 0.0314(8) Uani 1 d . . .
O9 O 0.8580(7) 0.40707(14) 1.2574(4) 0.0274(7) Uani 1 d . . .
N1 N 0.5672(9) 0.60424(16) 1.4285(5) 0.0232(8) Uani 1 d . . .
C19 C 0.6519(10) 0.68979(18) 1.7211(5) 0.0196(9) Uani 1 d . . .
N10 N 0.3842(9) 0.41664(17) 1.1530(5) 0.0249(9) Uani 1 d . . .
H10 H 0.2176 0.4164 1.1708 0.03 Uiso 1 calc R . .
N5 N 0.8464(9) 0.47104(15) 1.5651(5) 0.0210(8) Uani 1 d . . .
H5 H 1.0158 0.4802 1.5607 0.025 Uiso 1 calc R . .
C2 C 0.7650(10) 0.5706(2) 1.5489(6) 0.0224(9) Uani 1 d . . .
H2A H 0.7966 0.5885 1.6535 0.027 Uiso 1 calc R . .
H2B H 0.9474 0.5688 1.5224 0.027 Uiso 1 calc R . .
C8 C 0.6151(10) 0.40537(18) 1.2732(6) 0.0209(9) Uani 1 d . . .
C14 C 0.2901(11) 0.5601(2) 1.1700(5) 0.0240(10) Uani 1 d . . .
H14A H 0.1205 0.5812 1.1729 0.029 Uiso 1 calc R . .
H14B H 0.2864 0.5252 1.2268 0.029 Uiso 1 calc R . .
C15 C 0.5557(11) 0.5933(2) 1.2570(5) 0.0257(10) Uani 1 d . . .
H15A H 0.7253 0.5727 1.2517 0.031 Uiso 1 calc R . .
H15B H 0.5569 0.6287 1.2018 0.031 Uiso 1 calc R . .
C18 C 0.3954(10) 0.65393(19) 1.6363(5) 0.0209(9) Uani 1 d . . .
H18A H 0.4041 0.6187 1.6933 0.025 Uiso 1 calc R . .
H18B H 0.2208 0.6729 1.6411 0.025 Uiso 1 calc R . .
C12 C 0.5326(11) 0.4879(2) 0.9769(6) 0.0275(10) Uani 1 d . . .
H12A H 0.6065 0.4886 0.8824 0.033 Uiso 1 calc R . .
H12B H 0.6927 0.4942 1.0706 0.033 Uiso 1 calc R . .
C7 C 0.5564(11) 0.38958(19) 1.4324(5) 0.0241(10) Uani 1 d . . .
H7A H 0.5485 0.3492 1.4395 0.029 Uiso 1 calc R . .
H7B H 0.3707 0.4042 1.4346 0.029 Uiso 1 calc R . .
C16 C 0.3846(10) 0.6423(2) 1.4620(5) 0.0226(9) Uani 1 d . . .
C20 C 0.7158(11) 0.73772(19) 1.6465(6) 0.0261(10) Uani 1 d . . .
H20 H 0.6038 0.7473 1.5442 0.031 Uiso 1 calc R . .
C11 C 0.4118(13) 0.4294(2) 0.9909(6) 0.0305(11) Uani 1 d . . .
H11A H 0.225 0.4263 0.9144 0.037 Uiso 1 calc R . .
H11B H 0.5361 0.4018 0.9617 0.037 Uiso 1 calc R . .
C22 C 1.1107(12) 0.7579(2) 1.8755(7) 0.0307(11) Uani 1 d . . .
H22 H 1.2639 0.7806 1.9266 0.037 Uiso 1 calc R . .
C6 C 0.7811(11) 0.4116(2) 1.5785(6) 0.0246(10) Uani 1 d . . .
H6A H 0.7139 0.4061 1.6743 0.029 Uiso 1 calc R . .
H6B H 0.9554 0.39 1.5919 0.029 Uiso 1 calc R . .
C24 C 0.8192(11) 0.6765(2) 1.8751(5) 0.0273(10) Uani 1 d . . .
H24 H 0.7773 0.6447 1.9268 0.033 Uiso 1 calc R . .
C21 C 0.9442(12) 0.7715(2) 1.7224(7) 0.0322(12) Uani 1 d . . .
H21 H 0.9858 0.8034 1.6706 0.039 Uiso 1 calc R . .
C23 C 1.0484(13) 0.7104(2) 1.9526(6) 0.0364(13) Uani 1 d . . .
H23 H 1.1592 0.7012 2.0554 0.044 Uiso 1 calc R . .
O4 O 0.4097(7) 0.50367(14) 1.5664(4) 0.0270(8) Uani 1 d . . .
C3 C 0.6556(10) 0.51128(18) 1.5596(5) 0.0204(9) Uani 1 d . . .
C27 C 0.2266(16) 0.2839(3) 0.7659(8) 0.0454(15) Uani 1 d . . .
H27A H 0.3346 0.3096 0.7194 0.068 Uiso 1 calc R A 1
H27B H 0.3144 0.2476 0.775 0.068 Uiso 1 calc R A 1
H27C H 0.2229 0.2968 0.8712 0.068 Uiso 1 calc R A 1
O26A O -0.0523(14) 0.2804(2) 0.6675(8) 0.049(2) Uani 0.733(12) d P B 1
H26A H -0.0983 0.2475 0.6521 0.073 Uiso 0.733(12) calc PR B 1
O26B O 0.415(3) 0.3223(6) 0.7281(19) 0.037(4) Uiso 0.267(12) d P B 2
H26B H 0.5565 0.3059 0.7164 0.056 Uiso 0.267(12) calc PR B 2

loop_
_atom_site_aniso_label
_atom_site_aniso_U_11
_atom_site_aniso_U_22
_atom_site_aniso_U_33
_atom_site_aniso_U_23
_atom_site_aniso_U_13
_atom_site_aniso_U_12
S13 0.0354(7) 0.0295(6) 0.0170(5) -0.0005(5) 0.0029(4) 0.0028(5)
O17 0.038(2) 0.0293(18) 0.0230(16) -0.0001(14) 0.0018(16) 0.0059(16)
O9 0.0220(16) 0.0290(17) 0.0325(18) -0.0022(14) 0.0097(15) 0.0014(15)
N1 0.028(2) 0.0229(19) 0.0183(18) -0.0033(15) 0.0049(16) -0.0008(17)
C19 0.022(2) 0.021(2) 0.0173(19) 0.0006(16) 0.0089(18) 0.0038(18)
N10 0.023(2) 0.027(2) 0.024(2) -0.0017(16) 0.0065(17) -0.0033(17)
N5 0.0189(18) 0.0222(19) 0.0223(18) -0.0018(14) 0.0064(15) -0.0045(16)
C2 0.022(2) 0.020(2) 0.023(2) -0.0022(17) 0.0027(18) 0.0009(19)
C8 0.022(2) 0.018(2) 0.023(2) -0.0035(17) 0.0062(19) 0.0006(18)
C14 0.025(2) 0.031(3) 0.019(2) -0.0030(17) 0.0109(18) -0.0018(19)
C15 0.026(2) 0.033(2) 0.020(2) -0.0084(19) 0.0105(19) -0.004(2)
C18 0.023(2) 0.022(2) 0.019(2) -0.0031(16) 0.0076(18) 0.0030(18)
C12 0.030(3) 0.032(2) 0.023(2) -0.0021(19) 0.011(2) 0.004(2)
C7 0.030(3) 0.020(2) 0.021(2) -0.0018(17) 0.006(2) -0.0041(19)
C16 0.026(2) 0.022(2) 0.017(2) -0.0010(17) 0.0002(18) -0.0031(19)
C20 0.031(3) 0.020(2) 0.024(2) 0.0063(18) 0.002(2) 0.003(2)
C11 0.040(3) 0.034(3) 0.017(2) -0.0028(19) 0.006(2) -0.001(2)
C22 0.027(3) 0.032(3) 0.030(3) -0.009(2) 0.003(2) -0.002(2)
C6 0.029(2) 0.022(2) 0.021(2) 0.0038(17) 0.0037(19) -0.001(2)
C24 0.035(3) 0.028(2) 0.017(2) 0.0020(19) 0.006(2) 0.002(2)
C21 0.032(3) 0.023(2) 0.038(3) 0.005(2) 0.004(2) 0.001(2)
C23 0.040(3) 0.041(3) 0.025(2) -0.001(2) 0.002(2) 0.000(3)
O4 0.0178(16) 0.0285(18) 0.0351(18) -0.0009(15) 0.0077(14) -0.0002(15)
C3 0.018(2) 0.022(2) 0.020(2) -0.0030(17) 0.0024(17) 0.0008(18)
C27 0.059(4) 0.037(3) 0.038(3) 0.002(3) 0.008(3) -0.008(3)
O26A 0.056(4) 0.029(3) 0.047(4) 0.000(3) -0.011(3) 0.000(3)

loop_
_atom_type_symbol
_atom_type_description
_atom_type_scat_dispersion_real
_atom_type_scat_dispersion_imag
_atom_type_scat_source
C C 0.0181 0.0091 'International Tables Vol C Tables 4.2.6.8 and 6.1.1.4'
H H 0 0 'International Tables Vol C Tables 4.2.6.8 and 6.1.1.4'
N N 0.0311 0.018 'International Tables Vol C Tables 4.2.6.8 and 6.1.1.4'
O O 0.0492 0.0322 'International Tables Vol C Tables 4.2.6.8 and 6.1.1.4'
S S 0.3331 0.5567 'International Tables Vol C Tables 4.2.6.8 and 6.1.1.4'

loop_
_geom_angle_atom_site_label_1
_geom_angle_atom_site_label_2
_geom_angle_atom_site_label_3
_geom_angle
C14 S13 C12 103.7(2)
C16 N1 C2 124.5(4)
C16 N1 C15 118.4(4)
C2 N1 C15 117.0(4)
C20 C19 C24 118.8(4)
C20 C19 C18 119.8(4)
C24 C19 C18 121.4(4)
C8 N10 C11 120.5(4)
C8 N10 H10 119.7
C11 N10 H10 119.7
C3 N5 C6 122.9(4)
C3 N5 H5 118.6
C6 N5 H5 118.6
N1 C2 C3 112.6(4)
N1 C2 H2A 109.1
C3 C2 H2A 109.1
N1 C2 H2B 109.1
C3 C2 H2B 109.1
H2A C2 H2B 107.8
O9 C8 N10 122.9(4)
O9 C8 C7 121.7(4)
N10 C8 C7 115.4(4)
C15 C14 S13 112.4(3)
C15 C14 H14A 109.1
S13 C14 H14A 109.1
C15 C14 H14B 109.1
S13 C14 H14B 109.1
H14A C14 H14B 107.9
N1 C15 C14 112.5(4)
N1 C15 H15A 109.1
C14 C15 H15A 109.1
N1 C15 H15B 109.1
C14 C15 H15B 109.1
H15A C15 H15B 107.8
C16 C18 C19 112.7(4)
C16 C18 H18A 109.1
C19 C18 H18A 109.1
C16 C18 H18B 109.1
C19 C18 H18B 109.1
H18A C18 H18B 107.8
C11 C12 S13 115.6(4)
C11 C12 H12A 108.4
S13 C12 H12A 108.4
C11 C12 H12B 108.4
S13 C12 H12B 108.4
H12A C12 H12B 107.4
C8 C7 C6 113.2(4)
C8 C7 H7A 108.9
C6 C7 H7A 108.9
C8 C7 H7B 108.9
C6 C7 H7B 108.9
H7A C7 H7B 107.8
O17 C16 N1 120.0(4)
O17 C16 C18 121.1(4)
N1 C16 C18 118.8(4)
C21 C20 C19 120.9(4)
C21 C20 H20 119.6
C19 C20 H20 119.6
N10 C11 C12 113.4(4)
N10 C11 H11A 108.9
C12 C11 H11A 108.9
N10 C11 H11B 108.9
C12 C11 H11B 108.9
H11A C11 H11B 107.7
C21 C22 C23 119.9(5)
C21 C22 H22 120
C23 C22 H22 120
N5 C6 C7 113.1(4)
N5 C6 H6A 109
C7 C6 H6A 109
N5 C6 H6B 109
C7 C6 H6B 109
H6A C6 H6B 107.8
C19 C24 C23 120.7(5)
C19 C24 H24 119.6
C23 C24 H24 119.6
C20 C21 C22 120.0(5)
C20 C21 H21 120
C22 C21 H21 120
C22 C23 C24 119.7(5)
C22 C23 H23 120.2
C24 C23 H23 120.2
O4 C3 N5 124.7(4)
O4 C3 C2 120.0(4)
N5 C3 C2 115.2(4)
O26B C27 O26A 119.1(9)
O26B C27 H27A 10.8
O26A C27 H27A 109.5
O26B C27 H27B 108.2
O26A C27 H27B 109.5
H27A C27 H27B 109.5
O26B C27 H27C 100.6
O26A C27 H27C 109.5
H27A C27 H27C 109.5
H27B C27 H27C 109.5
C27 O26A H26A 109.5
C27 O26B H26B 109.5

loop_
_geom_bond_atom_site_label_1
_geom_bond_atom_site_label_2
_geom_bond_distance
S13 C14 1.813(5)
S13 C12 1.817(5)
O17 C16 1.233(6)
O9 C8 1.220(5)
N1 C16 1.353(6)
N1 C2 1.453(6)
N1 C15 1.482(6)
C19 C20 1.387(6)
C19 C24 1.392(6)
C19 C18 1.527(7)
N10 C8 1.333(6)
N10 C11 1.465(6)
N10 H10 0.86
N5 C3 1.327(6)
N5 C6 1.468(6)
N5 H5 0.86
C2 C3 1.525(6)
C2 H2A 0.97
C2 H2B 0.97
C8 C7 1.516(6)
C14 C15 1.527(7)
C14 H14A 0.97
C14 H14B 0.97
C15 H15A 0.97
C15 H15B 0.97
C18 C16 1.509(6)
C18 H18A 0.97
C18 H18B 0.97
C12 C11 1.533(7)
C12 H12A 0.97
C12 H12B 0.97
C7 C6 1.520(6)
C7 H7A 0.97
C7 H7B 0.97
C20 C21 1.386(8)
C20 H20 0.93
C11 H11A 0.97
C11 H11B 0.97
C22 C21 1.387(7)
C22 C23 1.388(8)
C22 H22 0.93
C6 H6A 0.97
C6 H6B 0.97
C24 C23 1.393(8)
C24 H24 0.93
C21 H21 0.93
C23 H23 0.93
O4 C3 1.222(6)
C27 O26B 1.393(17)
C27 O26A 1.393(9)
C27 H27A 0.96
C27 H27B 0.96
C27 H27C 0.96
O26A H26A 0.82
O26B H26B 0.82

loop_
_geom_torsion_atom_site_label_1
_geom_torsion_atom_site_label_2
_geom_torsion_atom_site_label_3
_geom_torsion_atom_site_label_4
_geom_torsion
C16 N1 C2 C3 100.5(5)
C15 N1 C2 C3 -75.9(5)
C11 N10 C8 O9 2.9(7)
C11 N10 C8 C7 -176.6(4)
C12 S13 C14 C15 77.4(4)
C16 N1 C15 C14 -72.7(5)
C2 N1 C15 C14 103.9(5)
S13 C14 C15 N1 -178.5(3)
C20 C19 C18 C16 47.1(6)
C24 C19 C18 C16 -135.1(5)
C14 S13 C12 C11 84.1(4)
O9 C8 C7 C6 36.7(6)
N10 C8 C7 C6 -143.8(4)
C2 N1 C16 O17 -178.3(4)
C15 N1 C16 O17 -2.0(7)
C2 N1 C16 C18 3.9(7)
C15 N1 C16 C18 -179.8(4)
C19 C18 C16 O17 -102.2(5)
C19 C18 C16 N1 75.6(5)
C24 C19 C20 C21 0.9(7)
C18 C19 C20 C21 178.7(5)
C8 N10 C11 C12 -74.1(6)
S13 C12 C11 N10 -77.8(5)
C3 N5 C6 C7 64.6(6)
C8 C7 C6 N5 48.3(6)
C20 C19 C24 C23 -0.6(7)
C18 C19 C24 C23 -178.5(5)
C19 C20 C21 C22 -0.6(8)
C23 C22 C21 C20 0.0(8)
C21 C22 C23 C24 0.2(8)
C19 C24 C23 C22 0.1(8)
C6 N5 C3 O4 0.7(7)
C6 N5 C3 C2 178.9(4)
N1 C2 C3 O4 -47.2(6)
N1 C2 C3 N5 134.5(4)
